data_2233317
loop_
_publ_author_name
'Rodr\'iguez-Escudero, Idaliz'
'Marrero, Jeffrey'
'Rodr\'iguez, Abimael D.'

_publ_section_title
;
 Kallolide A acetate pyrazoline
;
_journal_coeditor_code WN2456
_journal_issue 1
_journal_name_full 'Acta Crystallographica Section E'
_journal_page_first o41
_journal_page_last o42
_journal_paper_doi 10.1107/S1600536811051890
_journal_volume 68
_journal_year 2012
_chemical_formula_iupac 'C23 H28 N2 O5'
_chemical_formula_moiety 'C23 H28 N2 O5'
_chemical_formula_sum 'C23 H28 N2 O5'
_chemical_formula_weight 412.47
_chemical_name_common 'kallolide A acetate pyrazoline'
_chemical_name_systematic
;
7-methyl-16-oxo-4,10-bis(prop-1-en-2-yl)-17,18-dioxa-14,15-
diazatetracyclo[9.4.2.1^6,9^.0^1,12^]octadeca-6,8,14-trien-5-yl acetate
;
_space_group_IT_number 19
_symmetry_cell_setting orthorhombic
_symmetry_space_group_name_Hall 'P 2ac 2ab'
_symmetry_space_group_name_H-M 'P 21 21 21'
_atom_sites_solution_hydrogens geom
_atom_sites_solution_primary direct
_atom_sites_solution_secondary difmap
_audit_creation_method SHELXL-97
_cell_angle_alpha 90.00
_cell_angle_beta 90.00
_cell_angle_gamma 90.00
_cell_formula_units_Z 4
_cell_length_a 10.593(6)
_cell_length_b 12.426(7)
_cell_length_c 17.099(10)
_cell_measurement_reflns_used 9306
_cell_measurement_temperature 298(2)
_cell_measurement_theta_max 26.71
_cell_measurement_theta_min 2.26
_cell_volume 2251(2)
_computing_cell_refinement '<i>SAINT</i> (Bruker, 1999)'
_computing_data_collection '<i>SMART-NT</i> (Bruker, 1998)'
_computing_data_reduction '<i>SAINT</i> (Bruker, 1999)'
_computing_molecular_graphics '<i>SHELXTL</i> (Sheldrick, 2008<i>b</i>)'
_computing_publication_material '<i>SHELXTL</i> (Sheldrick, 2008<i>b</i>)'
_computing_structure_refinement '<i>SHELXL97</i> (Sheldrick, 2008<i>b</i>)'
_computing_structure_solution '<i>SHELXS97</i> (Sheldrick, 2008<i>b</i>)'
_diffrn_ambient_temperature 298(2)
_diffrn_measured_fraction_theta_full 0.982
_diffrn_measured_fraction_theta_max 0.982
_diffrn_measurement_device_type 'Bruker SMART 1K CCD'
_diffrn_measurement_method '\f and \w scans'
_diffrn_radiation_monochromator graphite
_diffrn_radiation_source 'fine-focus sealed tube'
_diffrn_radiation_type MoK\a
_diffrn_radiation_wavelength 0.71073
_diffrn_reflns_av_R_equivalents 0.0405
_diffrn_reflns_av_sigmaI/netI 0.0277
_diffrn_reflns_limit_h_max 13
_diffrn_reflns_limit_h_min -11
_diffrn_reflns_limit_k_max 15
_diffrn_reflns_limit_k_min -15
_diffrn_reflns_limit_l_max 21
_diffrn_reflns_limit_l_min -21
_diffrn_reflns_number 14038
_diffrn_reflns_theta_full 26.42
_diffrn_reflns_theta_max 26.42
_diffrn_reflns_theta_min 2.03
_exptl_absorpt_coefficient_mu 0.086
_exptl_absorpt_correction_T_max 0.9915
_exptl_absorpt_correction_T_min 0.9664
_exptl_absorpt_correction_type multi-scan
_exptl_absorpt_process_details '(SADABS; Sheldrick, 2008<i>a</i>)'
_exptl_crystal_colour colourless
_exptl_crystal_density_diffrn 1.217
_exptl_crystal_density_method 'not measured'
_exptl_crystal_description block
_exptl_crystal_F_000 880
_exptl_crystal_size_max 0.40
_exptl_crystal_size_mid 0.30
_exptl_crystal_size_min 0.10
_refine_diff_density_max 0.349
_refine_diff_density_min -0.225
_refine_ls_extinction_coef 0.061(4)
_refine_ls_extinction_expression Fc^*^=kFc[1+0.001xFc^2^\l^3^/sin(2\q)]^-1/4^
_refine_ls_extinction_method '<i>SHELXL97</i> (Sheldrick, 2008a)'
_refine_ls_goodness_of_fit_ref 1.127
_refine_ls_hydrogen_treatment constr
_refine_ls_matrix_type full
_refine_ls_number_parameters 276
_refine_ls_number_reflns 2583
_refine_ls_number_restraints 0
_refine_ls_restrained_S_all 1.127
_refine_ls_R_factor_all 0.0579
_refine_ls_R_factor_gt 0.0472
_refine_ls_shift/su_max 0.000
_refine_ls_shift/su_mean 0.000
_refine_ls_structure_factor_coef Fsqd
_refine_ls_weighting_details 'calc w=1/[\s^2^(Fo^2^)+(0.0552P)^2^+0.3145P] where P=(Fo^2^+2Fc^2^)/3'
_refine_ls_weighting_scheme calc
_refine_ls_wR_factor_gt 0.1115
_refine_ls_wR_factor_ref 0.1182
_reflns_number_gt 2160
_reflns_number_total 2583
_reflns_threshold_expression I>2sigma(I)
_cod_data_source_file wn2456.cif
_cod_data_source_block I
_cod_database_code 2233317
_cod_database_fobs_code 2233317

loop_
_symmetry_equiv_pos_as_xyz
'x, y, z'
'-x+1/2, -y, z+1/2'
'-x, y+1/2, -z+1/2'
'x+1/2, -y+1/2, -z'

loop_
_atom_site_type_symbol
_atom_site_label
_atom_site_fract_x
_atom_site_fract_y
_atom_site_fract_z
_atom_site_U_iso_or_equiv
_atom_site_adp_type
_atom_site_calc_flag
_atom_site_refinement_flags
_atom_site_occupancy
_atom_site_symmetry_multiplicity
O O2 0.85009(16) 0.35559(14) 0.16945(10) 0.0506(4) Uani d . 1 1
O O1 0.59698(18) 0.25015(14) 0.22854(11) 0.0564(5) Uani d . 1 1
C C3 0.7288(2) 0.39670(19) 0.17940(15) 0.0474(6) Uani d . 1 1
C C9 1.0882(3) 0.4597(2) 0.24459(17) 0.0586(7) Uani d . 1 1
H H9 1.0151 0.5047 0.2316 0.070 Uiso calc R 1 1
O O5 0.4266(2) 0.3406(2) 0.1863(2) 0.1156(11) Uani d . 1 1
O O3 1.0951(2) 0.27160(17) 0.20733(13) 0.0696(6) Uani d . 1 1
C C20 1.0579(3) 0.2727(2) 0.28330(18) 0.0629(8) Uani d . 1 1
C C11 0.9562(3) 0.4146(2) 0.37422(16) 0.0629(8) Uani d . 1 1
H H11A 0.9813 0.4790 0.4023 0.076 Uiso calc R 1 1
H H11B 0.9513 0.3568 0.4122 0.076 Uiso calc R 1 1
O O4 1.0311(3) 0.19117(16) 0.31793(15) 0.0867(8) Uani d . 1 1
C C6 0.9085(3) 0.4155(2) 0.11168(14) 0.0526(6) Uani d . 1 1
C C2 0.6586(3) 0.35346(19) 0.24830(14) 0.0486(6) Uani d . 1 1
H H2 0.5943 0.4056 0.2645 0.058 Uiso calc R 1 1
C C1 0.7473(3) 0.3298(2) 0.31789(14) 0.0517(6) Uani d . 1 1
H H1 0.8090 0.2763 0.3003 0.062 Uiso calc R 1 1
C C10 1.0619(3) 0.3868(2) 0.31621(17) 0.0576(7) Uani d . 1 1
N N2 1.2578(3) 0.4666(3) 0.3389(2) 0.0925(10) Uani d . 1 1
C C12 0.8225(3) 0.4334(2) 0.34163(15) 0.0553(7) Uani d . 1 1
H H12A 0.8291 0.4796 0.2961 0.066 Uiso calc R 1 1
H H12B 0.7739 0.4720 0.3807 0.066 Uiso calc R 1 1
C C4 0.7090(3) 0.4796(2) 0.12735(14) 0.0555(7) Uani d . 1 1
C C5 0.8259(3) 0.4905(2) 0.08522(15) 0.0620(8) Uani d . 1 1
H H5 0.8421 0.5407 0.0462 0.074 Uiso calc R 1 1
C C8 1.1207(3) 0.3803(3) 0.17747(19) 0.0647(8) Uani d . 1 1
H H8 1.2113 0.3859 0.1667 0.078 Uiso calc R 1 1
N N1 1.1882(3) 0.3930(2) 0.36229(18) 0.0823(9) Uani d . 1 1
C C7 1.0488(3) 0.3979(3) 0.09993(17) 0.0652(8) Uani d . 1 1
H H7 1.0808 0.4662 0.0792 0.078 Uiso calc R 1 1
C C23 1.2011(3) 0.5276(3) 0.2723(2) 0.0832(10) Uani d . 1 1
H H23A 1.2621 0.5365 0.2305 0.100 Uiso calc R 1 1
H H23B 1.1733 0.5982 0.2894 0.100 Uiso calc R 1 1
C C21 0.4806(3) 0.2569(3) 0.19643(19) 0.0699(8) Uani d . 1 1
C C13 0.6784(3) 0.2824(2) 0.38899(16) 0.0685(9) Uani d . 1 1
C C16 0.5932(4) 0.5490(3) 0.1176(2) 0.0900(12) Uani d . 1 1
H H16A 0.5250 0.5194 0.1477 0.135 Uiso calc R 1 1
H H16B 0.5697 0.5511 0.0634 0.135 Uiso calc R 1 1
H H16C 0.6111 0.6206 0.1354 0.135 Uiso calc R 1 1
C C15 0.5551(4) 0.3321(3) 0.41338(19) 0.0872(11) Uani d . 1 1
H H15A 0.4911 0.3143 0.3758 0.131 Uiso calc R 1 1
H H15B 0.5643 0.4089 0.4161 0.131 Uiso calc R 1 1
H H15C 0.5312 0.3049 0.4638 0.131 Uiso calc R 1 1
C C22 0.4304(4) 0.1483(3) 0.1731(2) 0.0971(13) Uani d . 1 1
H H22A 0.3673 0.1257 0.2099 0.146 Uiso calc R 1 1
H H22B 0.4982 0.0970 0.1725 0.146 Uiso calc R 1 1
H H22C 0.3936 0.1528 0.1219 0.146 Uiso calc R 1 1
C C17 1.0837(4) 0.3138(4) 0.03873(19) 0.0848(11) Uani d . 1 1
C C19 1.0205(7) 0.2132(4) 0.0357(3) 0.135(2) Uani d . 1 1
H H19A 1.0489 0.1736 -0.0092 0.202 Uiso calc R 1 1
H H19B 0.9311 0.2249 0.0319 0.202 Uiso calc R 1 1
H H19C 1.0387 0.1730 0.0823 0.202 Uiso calc R 1 1
C C14 0.7312(5) 0.2005(3) 0.4285(2) 0.1048(14) Uani d . 1 1
H H14A 0.6914 0.1727 0.4725 0.126 Uiso calc R 1 1
H H14B 0.8076 0.1716 0.4118 0.126 Uiso calc R 1 1
C C18 1.1806(6) 0.3379(6) -0.0128(3) 0.191(3) Uani d . 1 1
H H18A 1.2052 0.2878 -0.0502 0.229 Uiso calc R 1 1
H H18B 1.2210 0.4043 -0.0100 0.229 Uiso calc R 1 1

loop_
_atom_site_aniso_label
_atom_site_aniso_U_11
_atom_site_aniso_U_22
_atom_site_aniso_U_33
_atom_site_aniso_U_12
_atom_site_aniso_U_13
_atom_site_aniso_U_23
O2 0.0472(9) 0.0503(9) 0.0543(10) 0.0012(8) -0.0055(8) 0.0105(8)
O1 0.0550(11) 0.0550(10) 0.0590(10) -0.0065(9) -0.0097(9) 0.0015(8)
C3 0.0486(13) 0.0441(12) 0.0495(13) 0.0021(11) -0.0095(11) -0.0005(11)
C9 0.0533(15) 0.0518(14) 0.0706(16) -0.0075(13) -0.0157(14) 0.0067(13)
O5 0.0589(14) 0.0964(19) 0.192(3) 0.0018(14) -0.0418(19) -0.001(2)
O3 0.0711(13) 0.0584(12) 0.0792(14) 0.0083(11) -0.0173(12) -0.0034(10)
C20 0.0616(18) 0.0524(16) 0.0748(19) 0.0048(14) -0.0254(15) 0.0057(14)
C11 0.083(2) 0.0551(16) 0.0502(14) -0.0120(15) -0.0210(14) 0.0033(13)
O4 0.1109(19) 0.0470(11) 0.1021(16) -0.0006(12) -0.0299(15) 0.0179(11)
C6 0.0571(15) 0.0547(14) 0.0460(13) -0.0065(13) -0.0059(12) 0.0063(12)
C2 0.0500(13) 0.0472(12) 0.0488(13) -0.0001(12) -0.0041(11) -0.0012(11)
C1 0.0610(15) 0.0471(13) 0.0469(13) -0.0039(12) -0.0069(12) 0.0030(11)
C10 0.0609(16) 0.0500(14) 0.0620(16) -0.0036(12) -0.0251(14) 0.0059(12)
N2 0.078(2) 0.090(2) 0.109(2) -0.0219(18) -0.0372(18) 0.0025(18)
C12 0.0708(18) 0.0495(14) 0.0457(12) -0.0050(13) -0.0063(13) 0.0004(11)
C4 0.0660(17) 0.0563(14) 0.0443(12) 0.0099(14) -0.0104(12) 0.0017(11)
C5 0.081(2) 0.0597(16) 0.0455(13) -0.0025(16) -0.0075(14) 0.0129(12)
C8 0.0509(15) 0.0694(18) 0.0738(19) -0.0056(14) -0.0058(14) 0.0060(15)
N1 0.0778(19) 0.0810(18) 0.0882(19) -0.0025(16) -0.0410(16) 0.0061(16)
C7 0.0586(17) 0.0775(19) 0.0594(16) -0.0087(15) -0.0001(13) 0.0094(15)
C23 0.076(2) 0.0747(19) 0.099(2) -0.0248(19) -0.024(2) 0.0073(19)
C21 0.0514(16) 0.082(2) 0.0764(19) -0.0127(16) -0.0093(15) 0.0080(17)
C13 0.086(2) 0.0729(18) 0.0464(14) -0.0235(18) -0.0050(15) 0.0042(14)
C16 0.104(3) 0.089(2) 0.077(2) 0.043(2) -0.007(2) 0.0167(19)
C15 0.094(3) 0.106(3) 0.0609(18) -0.026(2) 0.0143(18) -0.0068(18)
C22 0.092(3) 0.099(3) 0.101(3) -0.040(2) -0.030(2) 0.010(2)
C17 0.069(2) 0.123(3) 0.0621(18) 0.005(2) 0.0067(17) -0.0059(19)
C19 0.178(6) 0.116(4) 0.110(3) -0.003(4) 0.035(4) -0.032(3)
C14 0.131(4) 0.107(3) 0.076(2) -0.023(3) -0.009(2) 0.041(2)
C18 0.154(5) 0.275(8) 0.143(5) -0.080(6) 0.086(4) -0.082(5)

loop_
_atom_type_symbol
_atom_type_description
_atom_type_scat_dispersion_real
_atom_type_scat_dispersion_imag
_atom_type_scat_source
C C 0.0033 0.0016 'International Tables Vol C Tables 4.2.6.8 and 6.1.1.4'
H H 0.0000 0.0000 'International Tables Vol C Tables 4.2.6.8 and 6.1.1.4'
N N 0.0061 0.0033 'International Tables Vol C Tables 4.2.6.8 and 6.1.1.4'
O O 0.0106 0.0060 'International Tables Vol C Tables 4.2.6.8 and 6.1.1.4'

loop_
_geom_angle_atom_site_label_1
_geom_angle_atom_site_label_2
_geom_angle_atom_site_label_3
_geom_angle
C6 O2 C3 107.6(2)
C21 O1 C2 116.2(2)
C4 C3 O2 109.6(2)
C4 C3 C2 134.7(2)
O2 C3 C2 115.1(2)
C23 C9 C10 102.5(2)
C23 C9 C8 113.8(3)
C10 C9 C8 104.7(2)
C23 C9 H9 111.7
C10 C9 H9 111.7
C8 C9 H9 111.7
C20 O3 C8 112.1(2)
O4 C20 O3 122.0(3)
O4 C20 C10 127.3(3)
O3 C20 C10 110.7(3)
C10 C11 C12 118.1(2)
C10 C11 H11A 107.8
C12 C11 H11A 107.8
C10 C11 H11B 107.8
C12 C11 H11B 107.8
H11A C11 H11B 107.1
C5 C6 O2 108.6(2)
C5 C6 C7 133.5(3)
O2 C6 C7 117.1(2)
O1 C2 C3 110.6(2)
O1 C2 C1 106.24(18)
C3 C2 C1 111.9(2)
O1 C2 H2 109.3
C3 C2 H2 109.3
C1 C2 H2 109.3
C13 C1 C2 113.2(2)
C13 C1 C12 110.6(2)
C2 C1 C12 110.7(2)
C13 C1 H1 107.4
C2 C1 H1 107.4
C12 C1 H1 107.4
C20 C10 C11 115.3(3)
C20 C10 C9 104.9(2)
C11 C10 C9 120.7(2)
C20 C10 N1 104.9(2)
C11 C10 N1 106.8(2)
C9 C10 N1 102.5(2)
N1 N2 C23 112.4(3)
C11 C12 C1 115.9(2)
C11 C12 H12A 108.3
C1 C12 H12A 108.3
C11 C12 H12B 108.3
C1 C12 H12B 108.3
H12A C12 H12B 107.4
C3 C4 C5 105.2(2)
C3 C4 C16 128.5(3)
C5 C4 C16 126.2(3)
C6 C5 C4 108.9(2)
C6 C5 H5 125.5
C4 C5 H5 125.5
O3 C8 C7 109.7(2)
O3 C8 C9 106.6(2)
C7 C8 C9 115.8(2)
O3 C8 H8 108.2
C7 C8 H8 108.2
C9 C8 H8 108.2
N2 N1 C10 112.6(3)
C6 C7 C17 115.3(3)
C6 C7 C8 113.0(2)
C17 C7 C8 111.9(3)
C6 C7 H7 105.2
C17 C7 H7 105.2
C8 C7 H7 105.2
N2 C23 C9 105.6(2)
N2 C23 H23A 110.6
C9 C23 H23A 110.6
N2 C23 H23B 110.6
C9 C23 H23B 110.6
H23A C23 H23B 108.8
O5 C21 O1 123.1(3)
O5 C21 C22 124.9(3)
O1 C21 C22 112.0(3)
C14 C13 C15 122.3(3)
C14 C13 C1 119.4(3)
C15 C13 C1 118.3(3)
C4 C16 H16A 109.5
C4 C16 H16B 109.5
H16A C16 H16B 109.5
C4 C16 H16C 109.5
H16A C16 H16C 109.5
H16B C16 H16C 109.5
C13 C15 H15A 109.5
C13 C15 H15B 109.5
H15A C15 H15B 109.5
C13 C15 H15C 109.5
H15A C15 H15C 109.5
H15B C15 H15C 109.5
C21 C22 H22A 109.5
C21 C22 H22B 109.5
H22A C22 H22B 109.5
C21 C22 H22C 109.5
H22A C22 H22C 109.5
H22B C22 H22C 109.5
C18 C17 C19 121.1(5)
C18 C17 C7 117.9(5)
C19 C17 C7 121.0(3)
C17 C19 H19A 109.5
C17 C19 H19B 109.5
H19A C19 H19B 109.5
C17 C19 H19C 109.5
H19A C19 H19C 109.5
H19B C19 H19C 109.5
C13 C14 H14A 120.0
C13 C14 H14B 120.0
H14A C14 H14B 120.0
C17 C18 H18A 120.0
C17 C18 H18B 120.0
H18A C18 H18B 120.0

loop_
_geom_bond_atom_site_label_1
_geom_bond_atom_site_label_2
_geom_bond_distance
O2 C6 1.383(3)
O2 C3 1.393(3)
O1 C21 1.353(4)
O1 C2 1.479(3)
C3 C4 1.378(4)
C3 C2 1.493(4)
C9 C23 1.539(4)
C9 C10 1.549(4)
C9 C8 1.552(4)
C9 H9 0.9800
O5 C21 1.200(4)
O3 C20 1.358(4)
O3 C8 1.470(4)
C20 O4 1.207(4)
C20 C10 1.526(4)
C11 C10 1.535(5)
C11 C12 1.540(4)
C11 H11A 0.9700
C11 H11B 0.9700
C6 C5 1.356(4)
C6 C7 1.516(4)
C2 C1 1.544(3)
C2 H2 0.9800
C1 C13 1.536(4)
C1 C12 1.567(4)
C1 H1 0.9800
C10 N1 1.555(4)
N2 N1 1.241(4)
N2 C23 1.493(5)
C12 H12A 0.9700
C12 H12B 0.9700
C4 C5 1.439(4)
C4 C16 1.509(4)
C5 H5 0.9300
C8 C7 1.545(4)
C8 H8 0.9800
C7 C17 1.524(5)
C7 H7 0.9800
C23 H23A 0.9700
C23 H23B 0.9700
C21 C22 1.505(5)
C13 C14 1.343(5)
C13 C15 1.504(5)
C16 H16A 0.9600
C16 H16B 0.9600
C16 H16C 0.9600
C15 H15A 0.9600
C15 H15B 0.9600
C15 H15C 0.9600
C22 H22A 0.9600
C22 H22B 0.9600
C22 H22C 0.9600
C17 C18 1.386(6)
C17 C19 1.419(6)
C19 H19A 0.9600
C19 H19B 0.9600
C19 H19C 0.9600
C14 H14A 0.9300
C14 H14B 0.9300
C18 H18A 0.9300
C18 H18B 0.9300

loop_
_geom_hbond_atom_site_label_D
_geom_hbond_atom_site_label_H
_geom_hbond_atom_site_label_A
_geom_hbond_site_symmetry_A
_geom_hbond_distance_DH
_geom_hbond_distance_HA
_geom_hbond_distance_DA
_geom_hbond_angle_DHA
C8 H8 O5 1_655 0.98 2.37 3.281(4) 153.9
C9 H9 O4 3_755 0.98 2.52 3.319(4) 139.1
C16 H16A O5 . 0.96 2.54 3.347(5) 141.5

loop_
_geom_torsion_atom_site_label_1
_geom_torsion_atom_site_label_2
_geom_torsion_atom_site_label_3
_geom_torsion_atom_site_label_4
_geom_torsion
C6 O2 C3 C4 1.6(3)
C6 O2 C3 C2 -170.6(2)
C8 O3 C20 O4 179.1(3)
C8 O3 C20 C10 -3.5(3)
C3 O2 C6 C5 -1.1(3)
C3 O2 C6 C7 170.1(2)
C21 O1 C2 C3 -87.0(3)
C21 O1 C2 C1 151.3(2)
C4 C3 C2 O1 106.3(3)
O2 C3 C2 O1 -84.0(2)
C4 C3 C2 C1 -135.4(3)
O2 C3 C2 C1 34.2(3)
O1 C2 C1 C13 -57.6(3)
C3 C2 C1 C13 -178.4(2)
O1 C2 C1 C12 177.6(2)
C3 C2 C1 C12 56.7(3)
O4 C20 C10 C11 -39.2(4)
O3 C20 C10 C11 143.7(2)
O4 C20 C10 C9 -174.4(3)
O3 C20 C10 C9 8.4(3)
O4 C20 C10 N1 78.0(4)
O3 C20 C10 N1 -99.2(3)
C12 C11 C10 C20 -74.1(3)
C12 C11 C10 C9 53.6(3)
C12 C11 C10 N1 169.9(2)
C23 C9 C10 C20 -128.7(3)
C8 C9 C10 C20 -9.6(3)
C23 C9 C10 C11 99.1(3)
C8 C9 C10 C11 -141.8(2)
C23 C9 C10 N1 -19.3(3)
C8 C9 C10 N1 99.8(2)
C10 C11 C12 C1 76.3(3)
C13 C1 C12 C11 85.8(3)
C2 C1 C12 C11 -147.9(2)
O2 C3 C4 C5 -1.4(3)
C2 C3 C4 C5 168.6(3)
O2 C3 C4 C16 -178.9(3)
C2 C3 C4 C16 -8.9(5)
O2 C6 C5 C4 0.2(3)
C7 C6 C5 C4 -168.9(3)
C3 C4 C5 C6 0.7(3)
C16 C4 C5 C6 178.4(3)
C20 O3 C8 C7 -129.1(3)
C20 O3 C8 C9 -2.9(3)
C23 C9 C8 O3 119.0(3)
C10 C9 C8 O3 7.9(3)
C23 C9 C8 C7 -118.6(3)
C10 C9 C8 C7 130.2(3)
C23 N2 N1 C10 -0.7(4)
C20 C10 N1 N2 122.8(3)
C11 C10 N1 N2 -114.3(3)
C9 C10 N1 N2 13.5(4)
C5 C6 C7 C17 -99.1(4)
O2 C6 C7 C17 92.5(3)
C5 C6 C7 C8 130.4(3)
O2 C6 C7 C8 -38.0(4)
O3 C8 C7 C6 74.9(3)
C9 C8 C7 C6 -45.8(4)
O3 C8 C7 C17 -57.2(3)
C9 C8 C7 C17 -178.0(3)
N1 N2 C23 C9 -12.6(4)
C10 C9 C23 N2 19.6(3)
C8 C9 C23 N2 -92.8(3)
C2 O1 C21 O5 -2.4(5)
C2 O1 C21 C22 175.7(3)
C2 C1 C13 C14 137.6(3)
C12 C1 C13 C14 -97.6(3)
C2 C1 C13 C15 -44.3(3)
C12 C1 C13 C15 80.6(3)
C6 C7 C17 C18 136.5(5)
C8 C7 C17 C18 -92.6(5)
C6 C7 C17 C19 -44.7(5)
C8 C7 C17 C19 86.2(5)

loop_
_cod_related_entry_id
_cod_related_entry_database
_cod_related_entry_code
1 ChemSpider 30657368
